data_4315067
loop_
_publ_author_name
'Andrea M. Corrente'
'Tristram Chivers'

_publ_contact_author_address
;
Department of Chemistry
University of Calgary, Calgary, Alberta 
T2N 1N4, Canada
;
_publ_contact_author_name 'Prof. T. Chivers'
_publ_section_title
;
 Lanthanide Complexes of Boraamidinate Ligands: Synthesis and X-ray
 Structures of {[Li(THF)4][bamLnCl2(THF)]}2 (bam= [PhB(NDipp)2]2-; Ln = Y,
 Pr, Nd, Sm, Ho, Er, Yb) and {bamLnCl(THF)2}2 (Ln = Y, Sm)
;
_journal_name_full 'Inorganic Chemistry'
_journal_page_first 2457
_journal_page_last 2463
_journal_paper_doi 10.1021/ic9023184
_journal_volume 49
_journal_year 2010
_chemical_formula_moiety 'C58 H95 B Cl2 Li N2 O7 Sm'
_chemical_formula_sum 'C58 H95 B Cl2 Li N2 O7 Sm'
_chemical_formula_weight 1171.36
_chemical_name_systematic
; 
 ? 
;
_space_group_IT_number 14
_symmetry_cell_setting monoclinic
_symmetry_space_group_name_Hall '-P 2yn'
_symmetry_space_group_name_H-M 'P 1 21/n 1'
_atom_sites_solution_hydrogens geom
_atom_sites_solution_primary direct
_atom_sites_solution_secondary difmap
_audit_creation_method SHELXL-97
_cell_angle_alpha 90.00
_cell_angle_beta 102.99(3)
_cell_angle_gamma 90.00
_cell_formula_units_Z 4
_cell_length_a 13.356(3)
_cell_length_b 21.563(4)
_cell_length_c 22.123(4)
_cell_measurement_reflns_used 65850
_cell_measurement_temperature 173(2)
_cell_measurement_theta_max 25.03
_cell_measurement_theta_min 2.67
_cell_volume 6208(2)
_computing_cell_refinement 'Nonius DENZO'
_computing_data_collection 'Nonius COLLECT'
_computing_data_reduction 'Nonius DENZO'
_computing_molecular_graphics 'Bruker SHELXTL'
_computing_publication_material 'Bruker SHELXTL'
_computing_structure_refinement 'SHELXL-97 (Sheldrick, 1997)'
_computing_structure_solution 'SHELXS-97 (Sheldrick, 1990)'
_diffrn_ambient_temperature 173(2)
_diffrn_measured_fraction_theta_full 0.994
_diffrn_measured_fraction_theta_max 0.994
_diffrn_measurement_device_type 'Nonius kappa CCD'
_diffrn_measurement_method 'phi\omega scans'
_diffrn_radiation_monochromator graphite
_diffrn_radiation_source 'fine-focus sealed tube'
_diffrn_radiation_type MoK\a
_diffrn_radiation_wavelength 0.71073
_diffrn_reflns_av_R_equivalents 0.0249
_diffrn_reflns_av_sigmaI/netI 0.0297
_diffrn_reflns_limit_h_max 15
_diffrn_reflns_limit_h_min -15
_diffrn_reflns_limit_k_max 25
_diffrn_reflns_limit_k_min -25
_diffrn_reflns_limit_l_max 26
_diffrn_reflns_limit_l_min -26
_diffrn_reflns_number 65850
_diffrn_reflns_theta_full 25.03
_diffrn_reflns_theta_max 25.03
_diffrn_reflns_theta_min 2.67
_exptl_absorpt_coefficient_mu 1.080
_exptl_absorpt_correction_T_max 0.8462
_exptl_absorpt_correction_T_min 0.8130
_exptl_absorpt_correction_type integration
_exptl_absorpt_process_details 'HKL scalepack (Otwinowski and Minor 1997)'
_exptl_crystal_colour yellow
_exptl_crystal_density_diffrn 1.253
_exptl_crystal_density_method 'not measured'
_exptl_crystal_description block
_exptl_crystal_F_000 2468
_exptl_crystal_size_max 0.20
_exptl_crystal_size_mid 0.20
_exptl_crystal_size_min 0.16
_refine_diff_density_max 0.949
_refine_diff_density_min -0.419
_refine_diff_density_rms 0.078
_refine_ls_extinction_method none
_refine_ls_goodness_of_fit_ref 1.073
_refine_ls_hydrogen_treatment constr
_refine_ls_matrix_type full
_refine_ls_number_parameters 649
_refine_ls_number_reflns 10907
_refine_ls_number_restraints 0
_refine_ls_restrained_S_all 1.073
_refine_ls_R_factor_all 0.0576
_refine_ls_R_factor_gt 0.0440
_refine_ls_shift/su_max 0.003
_refine_ls_shift/su_mean 0.000
_refine_ls_structure_factor_coef Fsqd
_refine_ls_weighting_details 'calc w=1/[\s^2^(Fo^2^)+(0.0430P)^2^+15.1318P] where P=(Fo^2^+2Fc^2^)/3'
_refine_ls_weighting_scheme calc
_refine_ls_wR_factor_gt 0.1053
_refine_ls_wR_factor_ref 0.1152
_reflns_number_gt 9083
_reflns_number_total 10907
_reflns_threshold_expression >2sigma(I)
_cod_data_source_file ic9023184_si_001_4.cif
_cod_data_source_block Compound9d
_cod_depositor_comments
;
The following automatic conversions were performed:

'_symmetry_cell_setting' value 'Monoclinic' changed to 'monoclinic'
according to the built-in table from CIF Core dictionary named
'cif_core.dic' version 2.4.1 from
2010-06-29.

'_exptl_absorpt_correction_type' value 'Integration'
changed to 'integration' according to the built-in table from CIF
Core dictionary named 'cif_core.dic' version 2.4.1 from 2010-06-29.

Automatic conversion script
Id: cif_fix_values 1646 2011-03-28 12:23:43Z adriana 
;
_cod_database_code 4315067

loop_
_symmetry_equiv_pos_as_xyz
'x, y, z'
'-x+1/2, y+1/2, -z+1/2'
'-x, -y, -z'
'x-1/2, -y-1/2, z-1/2'

loop_
_atom_site_label
_atom_site_type_symbol
_atom_site_fract_x
_atom_site_fract_y
_atom_site_fract_z
_atom_site_U_iso_or_equiv
_atom_site_adp_type
_atom_site_occupancy
_atom_site_symmetry_multiplicity
_atom_site_calc_flag
_atom_site_refinement_flags
_atom_site_disorder_assembly
_atom_site_disorder_group
Sm1 Sm 0.954983(16) 0.079240(9) 0.938043(9) 0.03522(8) Uani 1 1 d . . .
Cl1 Cl 0.79884(11) 0.07637(6) 0.83900(6) 0.0659(4) Uani 1 1 d . . .
Cl2 Cl 1.12522(8) 0.02957(5) 1.01953(5) 0.0466(3) Uani 1 1 d . . .
N1 N 1.0096(3) 0.18002(15) 0.93540(14) 0.0356(7) Uani 1 1 d . . .
B1 B 0.9514(3) 0.1985(2) 0.9799(2) 0.0356(10) Uani 1 1 d . . .
N2 N 0.9032(2) 0.14733(15) 1.00394(14) 0.0340(7) Uani 1 1 d . . .
C1 C 0.9369(3) 0.2689(2) 0.99873(18) 0.0403(10) Uani 1 1 d . . .
C2 C 1.0109(4) 0.3144(2) 0.9980(2) 0.0506(11) Uani 1 1 d . . .
H2A H 1.0719 0.3035 0.9852 0.061 Uiso 1 1 calc R . .
C3 C 0.9979(5) 0.3752(2) 1.0155(3) 0.0652(15) Uani 1 1 d . . .
H3A H 1.0505 0.4048 1.0154 0.078 Uiso 1 1 calc R . .
C4 C 0.9098(5) 0.3929(2) 1.0331(3) 0.0620(14) Uani 1 1 d . . .
H4A H 0.9010 0.4346 1.0448 0.074 Uiso 1 1 calc R . .
C5 C 0.8346(4) 0.3497(2) 1.0336(2) 0.0572(13) Uani 1 1 d . . .
H5A H 0.7731 0.3616 1.0452 0.069 Uiso 1 1 calc R . .
C6 C 0.8481(4) 0.2884(2) 1.0172(2) 0.0460(10) Uani 1 1 d . . .
H6A H 0.7957 0.2590 1.0185 0.055 Uiso 1 1 calc R . .
C7 C 1.0547(3) 0.2161(2) 0.89638(19) 0.0417(10) Uani 1 1 d . . .
C8 C 1.1639(4) 0.2157(2) 0.9057(2) 0.0514(11) Uani 1 1 d . . .
C9 C 1.2089(5) 0.2486(3) 0.8647(3) 0.0735(17) Uani 1 1 d . . .
H9A H 1.2816 0.2486 0.8707 0.088 Uiso 1 1 calc R . .
C10 C 1.1502(6) 0.2814(3) 0.8155(3) 0.091(2) Uani 1 1 d . . .
H10A H 1.1824 0.3039 0.7881 0.109 Uiso 1 1 calc R . .
C11 C 1.0450(6) 0.2812(3) 0.8067(3) 0.0764(17) Uani 1 1 d . . .
H11A H 1.0051 0.3031 0.7723 0.092 Uiso 1 1 calc R . .
C12 C 0.9953(4) 0.2502(2) 0.8462(2) 0.0522(12) Uani 1 1 d . . .
C13 C 1.2293(4) 0.1809(3) 0.9599(3) 0.0609(14) Uani 1 1 d . . .
H13A H 1.1848 0.1471 0.9703 0.073 Uiso 1 1 calc R . .
C14 C 1.3215(5) 0.1494(4) 0.9453(4) 0.106(3) Uani 1 1 d . . .
H14A H 1.3594 0.1275 0.9823 0.159 Uiso 1 1 calc R . .
H14B H 1.3662 0.1804 0.9326 0.159 Uiso 1 1 calc R . .
H14C H 1.2989 0.1195 0.9116 0.159 Uiso 1 1 calc R . .
C15 C 1.2569(8) 0.2204(4) 1.0158(3) 0.130(3) Uani 1 1 d . . .
H15A H 1.1947 0.2395 1.0239 0.195 Uiso 1 1 calc R . .
H15B H 1.3046 0.2529 1.0090 0.195 Uiso 1 1 calc R . .
H15C H 1.2899 0.1949 1.0514 0.195 Uiso 1 1 calc R . .
C16 C 0.8785(4) 0.2518(2) 0.8335(2) 0.0583(13) Uani 1 1 d . . .
H16A H 0.8565 0.2244 0.8646 0.070 Uiso 1 1 calc R . .
C17 C 0.8382(5) 0.3176(3) 0.8411(3) 0.0832(19) Uani 1 1 d . . .
H17A H 0.7630 0.3169 0.8330 0.125 Uiso 1 1 calc R . .
H17B H 0.8599 0.3456 0.8115 0.125 Uiso 1 1 calc R . .
H17C H 0.8662 0.3323 0.8834 0.125 Uiso 1 1 calc R . .
C18 C 0.8299(5) 0.2271(3) 0.7688(3) 0.0817(19) Uani 1 1 d . . .
H18A H 0.8550 0.1850 0.7644 0.123 Uiso 1 1 calc R . .
H18B H 0.8484 0.2541 0.7375 0.123 Uiso 1 1 calc R . .
H18C H 0.7549 0.2262 0.7631 0.123 Uiso 1 1 calc R . .
C19 C 0.8617(3) 0.14740(18) 1.05637(18) 0.0347(9) Uani 1 1 d . . .
C20 C 0.9218(3) 0.1621(2) 1.11565(19) 0.0423(10) Uani 1 1 d . . .
C21 C 0.8754(4) 0.1641(2) 1.1661(2) 0.0537(12) Uani 1 1 d . . .
H21A H 0.9160 0.1749 1.2057 0.064 Uiso 1 1 calc R . .
C22 C 0.7734(4) 0.1511(3) 1.1607(2) 0.0602(13) Uani 1 1 d . . .
H22A H 0.7431 0.1539 1.1956 0.072 Uiso 1 1 calc R . .
C23 C 0.7162(4) 0.1340(2) 1.1036(3) 0.0578(13) Uani 1 1 d . . .
H23A H 0.6457 0.1238 1.0997 0.069 Uiso 1 1 calc R . .
C24 C 0.7577(3) 0.1308(2) 1.0510(2) 0.0457(10) Uani 1 1 d . . .
C25 C 1.0363(3) 0.1732(3) 1.1269(2) 0.0528(12) Uani 1 1 d . . .
H25A H 1.0558 0.1700 1.0860 0.063 Uiso 1 1 calc R . .
C26 C 1.0968(5) 0.1245(3) 1.1693(3) 0.085(2) Uani 1 1 d . . .
H26A H 1.0773 0.0832 1.1522 0.128 Uiso 1 1 calc R . .
H26B H 1.0819 0.1278 1.2105 0.128 Uiso 1 1 calc R . .
H26C H 1.1705 0.1310 1.1724 0.128 Uiso 1 1 calc R . .
C27 C 1.0663(4) 0.2384(3) 1.1528(3) 0.0742(17) Uani 1 1 d . . .
H27A H 1.0268 0.2695 1.1249 0.111 Uiso 1 1 calc R . .
H27B H 1.1399 0.2450 1.1559 0.111 Uiso 1 1 calc R . .
H27C H 1.0514 0.2423 1.1940 0.111 Uiso 1 1 calc R . .
C28 C 0.6912(4) 0.1110(3) 0.9884(2) 0.0574(13) Uani 1 1 d . . .
H28A H 0.7386 0.0905 0.9655 0.069 Uiso 1 1 calc R . .
C29 C 0.6467(6) 0.1663(3) 0.9500(4) 0.108(3) Uani 1 1 d . . .
H29A H 0.7018 0.1957 0.9479 0.162 Uiso 1 1 calc R . .
H29B H 0.5957 0.1865 0.9690 0.162 Uiso 1 1 calc R . .
H29C H 0.6138 0.1526 0.9080 0.162 Uiso 1 1 calc R . .
C30 C 0.6095(5) 0.0638(3) 0.9922(3) 0.088(2) Uani 1 1 d . . .
H30A H 0.5710 0.0534 0.9503 0.131 Uiso 1 1 calc R . .
H30B H 0.5624 0.0810 1.0161 0.131 Uiso 1 1 calc R . .
H30C H 0.6419 0.0262 1.0127 0.131 Uiso 1 1 calc R . .
O1 O 1.0612(3) 0.05427(17) 0.86142(15) 0.0618(9) Uani 1 1 d . . .
C31 C 1.1412(5) 0.0098(3) 0.8653(3) 0.0774(18) Uani 1 1 d . . .
H31A H 1.1149 -0.0325 0.8695 0.093 Uiso 1 1 calc R . .
H31B H 1.1978 0.0185 0.9017 0.093 Uiso 1 1 calc R . .
C32 C 1.1787(6) 0.0151(3) 0.8069(3) 0.092(2) Uani 1 1 d . . .
H32A H 1.2515 0.0283 0.8158 0.110 Uiso 1 1 calc R . .
H32B H 1.1723 -0.0251 0.7847 0.110 Uiso 1 1 calc R . .
C33 C 1.1134(9) 0.0614(5) 0.7705(4) 0.155(5) Uani 1 1 d . . .
H33A H 1.1564 0.0959 0.7612 0.186 Uiso 1 1 calc R . .
H33B H 1.0771 0.0429 0.7307 0.186 Uiso 1 1 calc R . .
C34 C 1.0438(6) 0.0837(4) 0.8009(3) 0.094(2) Uani 1 1 d . . .
H34A H 0.9734 0.0746 0.7770 0.112 Uiso 1 1 calc R . .
H34B H 1.0513 0.1292 0.8057 0.112 Uiso 1 1 calc R . .
Li1 Li 1.0249(8) 0.5072(5) 0.7971(4) 0.069(2) Uani 1 1 d . . .
O2 O 1.0765(3) 0.57881(18) 0.76099(17) 0.0688(10) Uani 1 1 d . . .
C35 C 1.0285(5) 0.6026(3) 0.7002(3) 0.0724(16) Uani 1 1 d . . .
H35A H 0.9548 0.5914 0.6890 0.087 Uiso 1 1 calc R . .
H35B H 1.0626 0.5859 0.6683 0.087 Uiso 1 1 calc R . .
C36 C 1.0414(6) 0.6713(3) 0.7054(3) 0.0850(19) Uani 1 1 d . . .
H36A H 0.9845 0.6907 0.7206 0.102 Uiso 1 1 calc R . .
H36B H 1.0446 0.6899 0.6650 0.102 Uiso 1 1 calc R . .
C37 C 1.1428(5) 0.6784(3) 0.7521(3) 0.0821(18) Uani 1 1 d . . .
H37A H 1.2017 0.6739 0.7321 0.098 Uiso 1 1 calc R . .
H37B H 1.1473 0.7190 0.7733 0.098 Uiso 1 1 calc R . .
C38 C 1.1392(5) 0.6265(3) 0.7961(3) 0.0758(17) Uani 1 1 d . . .
H38A H 1.2093 0.6106 0.8136 0.091 Uiso 1 1 calc R . .
H38B H 1.1089 0.6407 0.8306 0.091 Uiso 1 1 calc R . .
O3 O 0.9138(3) 0.53182(17) 0.83445(18) 0.0687(10) Uani 1 1 d . . .
C39 C 0.8669(5) 0.5921(3) 0.8218(3) 0.0676(15) Uani 1 1 d . . .
H39A H 0.8498 0.6002 0.7766 0.081 Uiso 1 1 calc R . .
H39B H 0.9147 0.6248 0.8424 0.081 Uiso 1 1 calc R . .
C40 C 0.7724(6) 0.5922(4) 0.8462(4) 0.102(3) Uani 1 1 d . . .
H40A H 0.7848 0.6118 0.8878 0.122 Uiso 1 1 calc R . .
H40B H 0.7159 0.6144 0.8179 0.122 Uiso 1 1 calc R . .
C41 C 0.7488(7) 0.5258(5) 0.8496(6) 0.145(4) Uani 1 1 d . . .
H41A H 0.7123 0.5178 0.8831 0.174 Uiso 1 1 calc R . .
H41B H 0.7055 0.5112 0.8098 0.174 Uiso 1 1 calc R . .
C42 C 0.8492(7) 0.4947(3) 0.8626(4) 0.109(3) Uani 1 1 d . . .
H42A H 0.8773 0.4917 0.9079 0.130 Uiso 1 1 calc R . .
H42B H 0.8429 0.4523 0.8449 0.130 Uiso 1 1 calc R . .
O4 O 1.1390(3) 0.4710(2) 0.8555(2) 0.0813(12) Uani 1 1 d . . .
C43 C 1.1231(6) 0.4299(3) 0.9028(3) 0.090(2) Uani 1 1 d . . .
H43A H 1.0951 0.3898 0.8847 0.108 Uiso 1 1 calc R . .
H43B H 1.0744 0.4481 0.9256 0.108 Uiso 1 1 calc R . .
C44 C 1.2263(7) 0.4210(6) 0.9450(5) 0.151(5) Uani 1 1 d . . .
H44A H 1.2235 0.4305 0.9884 0.181 Uiso 1 1 calc R . .
H44B H 1.2496 0.3776 0.9431 0.181 Uiso 1 1 calc R . .
C45 C 1.2934(8) 0.4619(8) 0.9246(7) 0.193(6) Uani 1 1 d . . .
H45A H 1.3614 0.4422 0.9277 0.231 Uiso 1 1 calc R . .
H45B H 1.3027 0.5002 0.9498 0.231 Uiso 1 1 calc R . .
C46 C 1.2451(6) 0.4758(6) 0.8599(6) 0.176(6) Uani 1 1 d . . .
H46A H 1.2634 0.5181 0.8488 0.211 Uiso 1 1 calc R . .
H46B H 1.2675 0.4458 0.8317 0.211 Uiso 1 1 calc R . .
O5 O 0.9698(3) 0.45174(19) 0.73033(19) 0.0707(10) Uani 1 1 d . . .
C47 C 1.0290(4) 0.4251(3) 0.6904(3) 0.0678(15) Uani 1 1 d . . .
H47A H 1.0665 0.3880 0.7099 0.081 Uiso 1 1 calc R . .
H47B H 1.0793 0.4555 0.6815 0.081 Uiso 1 1 calc R . .
C48 C 0.9537(5) 0.4079(5) 0.6325(4) 0.117(3) Uani 1 1 d . . .
H48A H 0.9662 0.4325 0.5972 0.140 Uiso 1 1 calc R . .
H48B H 0.9604 0.3634 0.6233 0.140 Uiso 1 1 calc R . .
C49 C 0.8573(5) 0.4199(6) 0.6414(4) 0.169(6) Uani 1 1 d . . .
H49A H 0.8156 0.3815 0.6345 0.203 Uiso 1 1 calc R . .
H49B H 0.8232 0.4513 0.6111 0.203 Uiso 1 1 calc R . .
C50 C 0.8629(4) 0.4423(3) 0.7035(3) 0.0740(16) Uani 1 1 d . . .
H50A H 0.8244 0.4816 0.7026 0.089 Uiso 1 1 calc R . .
H50B H 0.8335 0.4114 0.7278 0.089 Uiso 1 1 calc R . .
O6 O 1.5350(5) 0.4422(3) 0.8874(4) 0.136(2) Uani 1 1 d . . .
C51 C 1.5894(10) 0.4027(6) 0.9328(5) 0.162(5) Uani 1 1 d . . .
H51A H 1.5811 0.4157 0.9743 0.194 Uiso 1 1 calc R . .
H51B H 1.6634 0.4034 0.9326 0.194 Uiso 1 1 calc R . .
C52 C 1.5454(12) 0.3378(5) 0.9174(5) 0.176(5) Uani 1 1 d . . .
H52A H 1.5992 0.3057 0.9292 0.211 Uiso 1 1 calc R . .
H52B H 1.4890 0.3292 0.9386 0.211 Uiso 1 1 calc R . .
C53 C 1.5085(11) 0.3407(5) 0.8522(5) 0.161(5) Uani 1 1 d . . .
H53A H 1.4364 0.3263 0.8403 0.193 Uiso 1 1 calc R . .
H53B H 1.5511 0.3146 0.8310 0.193 Uiso 1 1 calc R . .
C54 C 1.5159(11) 0.4063(5) 0.8357(5) 0.165(5) Uani 1 1 d . . .
H54A H 1.5719 0.4116 0.8134 0.198 Uiso 1 1 calc R . .
H54B H 1.4508 0.4195 0.8076 0.198 Uiso 1 1 calc R . .
O7 O 1.3880(4) 0.6340(3) 0.8960(3) 0.1163(19) Uani 1 1 d . . .
C55 C 1.4910(7) 0.6198(5) 0.9043(5) 0.130(3) Uani 1 1 d . . .
H55A H 1.5005 0.5792 0.8854 0.156 Uiso 1 1 calc R . .
H55B H 1.5252 0.6188 0.9489 0.156 Uiso 1 1 calc R . .
C56 C 1.5333(9) 0.6724(7) 0.8711(7) 0.189(6) Uani 1 1 d . . .
H56A H 1.6040 0.6835 0.8930 0.227 Uiso 1 1 calc R . .
H56B H 1.5333 0.6609 0.8277 0.227 Uiso 1 1 calc R . .
C57 C 1.4633(10) 0.7223(6) 0.8730(8) 0.201(7) Uani 1 1 d . . .
H57A H 1.4967 0.7540 0.9033 0.241 Uiso 1 1 calc R . .
H57B H 1.4430 0.7421 0.8317 0.241 Uiso 1 1 calc R . .
C58 C 1.3816(7) 0.6998(4) 0.8895(6) 0.143(4) Uani 1 1 d . . .
H58A H 1.3192 0.7108 0.8578 0.171 Uiso 1 1 calc R . .
H58B H 1.3756 0.7186 0.9294 0.171 Uiso 1 1 calc R . .

loop_
_atom_site_aniso_label
_atom_site_aniso_U_11
_atom_site_aniso_U_22
_atom_site_aniso_U_33
_atom_site_aniso_U_23
_atom_site_aniso_U_13
_atom_site_aniso_U_12
Sm1 0.04289(13) 0.03168(12) 0.03042(12) 0.00017(9) 0.00681(9) 0.00275(9)
Cl1 0.0731(8) 0.0647(8) 0.0472(7) 0.0018(6) -0.0129(6) -0.0103(7)
Cl2 0.0409(6) 0.0444(6) 0.0510(6) 0.0105(5) 0.0028(5) -0.0029(5)
N1 0.0410(19) 0.0349(18) 0.0306(17) 0.0046(14) 0.0078(14) 0.0016(15)
B1 0.034(2) 0.039(3) 0.030(2) -0.0007(19) -0.0009(18) 0.001(2)
N2 0.0360(17) 0.0343(18) 0.0328(17) -0.0007(14) 0.0101(14) 0.0007(14)
C1 0.048(2) 0.037(2) 0.034(2) -0.0022(17) 0.0056(18) 0.0005(19)
C2 0.061(3) 0.044(3) 0.049(3) -0.005(2) 0.017(2) -0.007(2)
C3 0.087(4) 0.042(3) 0.069(3) -0.008(2) 0.022(3) -0.020(3)
C4 0.087(4) 0.035(3) 0.065(3) -0.009(2) 0.018(3) 0.005(3)
C5 0.067(3) 0.048(3) 0.057(3) -0.007(2) 0.015(2) 0.015(3)
C6 0.049(3) 0.042(2) 0.046(2) -0.002(2) 0.009(2) 0.004(2)
C7 0.054(3) 0.035(2) 0.039(2) 0.0039(18) 0.016(2) 0.0019(19)
C8 0.056(3) 0.051(3) 0.053(3) 0.008(2) 0.025(2) -0.001(2)
C9 0.070(4) 0.083(4) 0.079(4) 0.016(3) 0.042(3) -0.003(3)
C10 0.119(6) 0.094(5) 0.072(4) 0.037(4) 0.046(4) -0.012(4)
C11 0.103(5) 0.072(4) 0.056(3) 0.028(3) 0.020(3) -0.002(4)
C12 0.069(3) 0.047(3) 0.041(2) 0.011(2) 0.013(2) 0.004(2)
C13 0.041(3) 0.067(3) 0.078(4) 0.020(3) 0.019(2) 0.003(2)
C14 0.079(5) 0.124(7) 0.116(6) 0.005(5) 0.027(4) 0.035(4)
C15 0.168(9) 0.129(7) 0.074(5) 0.004(5) -0.013(5) 0.061(6)
C16 0.068(3) 0.053(3) 0.048(3) 0.011(2) 0.000(2) 0.008(2)
C17 0.104(5) 0.063(4) 0.075(4) 0.012(3) 0.003(4) 0.024(4)
C18 0.094(5) 0.076(4) 0.065(4) 0.009(3) -0.006(3) 0.014(3)
C19 0.038(2) 0.030(2) 0.039(2) 0.0025(17) 0.0142(17) 0.0025(17)
C20 0.045(2) 0.046(3) 0.036(2) -0.0013(19) 0.0099(19) 0.007(2)
C21 0.066(3) 0.057(3) 0.041(2) -0.005(2) 0.019(2) 0.006(2)
C22 0.069(3) 0.065(3) 0.058(3) -0.009(3) 0.038(3) -0.002(3)
C23 0.048(3) 0.057(3) 0.077(4) 0.000(3) 0.033(3) 0.000(2)
C24 0.040(2) 0.045(3) 0.054(3) -0.002(2) 0.016(2) 0.002(2)
C25 0.044(3) 0.079(4) 0.034(2) -0.009(2) 0.0070(19) -0.001(2)
C26 0.066(4) 0.117(6) 0.068(4) -0.003(4) 0.004(3) 0.037(4)
C27 0.060(3) 0.097(5) 0.059(3) -0.016(3) 0.000(3) -0.022(3)
C28 0.040(3) 0.065(3) 0.066(3) -0.013(3) 0.011(2) -0.001(2)
C29 0.099(5) 0.083(5) 0.110(6) -0.015(4) -0.044(4) 0.004(4)
C30 0.061(4) 0.093(5) 0.112(5) -0.039(4) 0.026(4) -0.027(3)
O1 0.078(2) 0.067(2) 0.0465(19) 0.0079(17) 0.0279(17) 0.0293(19)
C31 0.096(5) 0.067(4) 0.080(4) 0.017(3) 0.045(4) 0.034(3)
C32 0.106(5) 0.098(5) 0.086(5) 0.016(4) 0.055(4) 0.040(4)
C33 0.209(11) 0.181(10) 0.109(6) 0.071(7) 0.109(7) 0.114(9)
C34 0.130(6) 0.113(6) 0.046(3) 0.018(3) 0.036(4) 0.056(5)
Li1 0.082(6) 0.064(6) 0.066(6) 0.014(5) 0.027(5) 0.001(5)
O2 0.081(3) 0.072(3) 0.049(2) 0.0116(18) 0.0065(18) -0.015(2)
C35 0.085(4) 0.080(4) 0.051(3) 0.012(3) 0.012(3) -0.009(3)
C36 0.122(6) 0.069(4) 0.062(4) 0.007(3) 0.018(4) 0.004(4)
C37 0.102(5) 0.063(4) 0.083(4) -0.012(3) 0.025(4) -0.017(3)
C38 0.079(4) 0.087(4) 0.058(3) -0.004(3) 0.008(3) -0.013(3)
O3 0.088(3) 0.056(2) 0.070(2) 0.0047(18) 0.034(2) 0.004(2)
C39 0.075(4) 0.070(4) 0.056(3) 0.006(3) 0.011(3) 0.010(3)
C40 0.097(5) 0.123(7) 0.090(5) 0.028(5) 0.030(4) 0.039(5)
C41 0.094(6) 0.158(10) 0.195(11) 0.027(8) 0.058(7) -0.026(7)
C42 0.152(8) 0.071(5) 0.130(7) 0.004(4) 0.087(6) -0.005(5)
O4 0.080(3) 0.085(3) 0.083(3) 0.032(2) 0.027(2) 0.006(2)
C43 0.097(5) 0.085(5) 0.088(5) 0.028(4) 0.021(4) -0.018(4)
C44 0.086(6) 0.216(12) 0.138(8) 0.100(8) -0.002(5) 0.000(7)
C45 0.077(6) 0.247(16) 0.244(16) 0.029(13) 0.015(8) -0.005(9)
C46 0.072(5) 0.227(13) 0.241(13) 0.158(11) 0.062(7) 0.038(7)
O5 0.053(2) 0.074(3) 0.088(3) -0.015(2) 0.0205(19) 0.0034(19)
C47 0.050(3) 0.073(4) 0.087(4) 0.001(3) 0.028(3) 0.005(3)
C48 0.073(5) 0.176(9) 0.102(6) -0.046(6) 0.021(4) 0.022(5)
C49 0.055(4) 0.370(19) 0.078(5) -0.062(8) 0.004(4) 0.032(7)
C50 0.054(3) 0.087(4) 0.081(4) 0.009(3) 0.016(3) 0.011(3)
O6 0.143(5) 0.113(5) 0.159(6) 0.005(5) 0.051(5) 0.019(4)
C51 0.177(11) 0.172(11) 0.111(8) 0.036(8) -0.021(7) 0.026(9)
C52 0.319(18) 0.096(8) 0.120(8) 0.030(6) 0.064(10) 0.021(9)
C53 0.258(15) 0.106(8) 0.111(8) -0.019(6) 0.023(8) -0.032(8)
C54 0.278(16) 0.118(9) 0.091(7) -0.007(6) 0.021(8) 0.027(9)
O7 0.086(3) 0.098(4) 0.169(5) 0.030(4) 0.038(3) 0.008(3)
C55 0.102(6) 0.149(9) 0.142(8) 0.012(7) 0.034(6) 0.054(6)
C56 0.123(9) 0.202(14) 0.272(16) -0.088(12) 0.109(10) -0.032(9)
C57 0.172(11) 0.157(11) 0.33(2) 0.002(12) 0.167(13) -0.005(10)
C58 0.101(6) 0.092(7) 0.232(12) 0.053(7) 0.032(7) 0.000(5)

loop_
_atom_type_symbol
_atom_type_description
_atom_type_scat_dispersion_real
_atom_type_scat_dispersion_imag
_atom_type_scat_source
C C 0.0033 0.0016 'International Tables Vol C Tables 4.2.6.8 and 6.1.1.4'
H H 0.0000 0.0000 'International Tables Vol C Tables 4.2.6.8 and 6.1.1.4'
B B 0.0013 0.0007 'International Tables Vol C Tables 4.2.6.8 and 6.1.1.4'
N N 0.0061 0.0033 'International Tables Vol C Tables 4.2.6.8 and 6.1.1.4'
Cl Cl 0.1484 0.1585 'International Tables Vol C Tables 4.2.6.8 and 6.1.1.4'
Sm Sm -0.1638 3.4418 'International Tables Vol C Tables 4.2.6.8 and 6.1.1.4'
O O 0.0106 0.0060 'International Tables Vol C Tables 4.2.6.8 and 6.1.1.4'
Li Li -0.0003 0.0001 'International Tables Vol C Tables 4.2.6.8 and 6.1.1.4'

loop_
_geom_angle_atom_site_label_1
_geom_angle_atom_site_label_2
_geom_angle_atom_site_label_3
_geom_angle
_geom_angle_site_symmetry_1
_geom_angle_site_symmetry_3
_geom_angle_publ_flag
N2 Sm1 N1 63.34(12) . . ?
N2 Sm1 O1 150.51(13) . . ?
N1 Sm1 O1 87.41(12) . . ?
N2 Sm1 Cl1 104.28(9) . . ?
N1 Sm1 Cl1 101.26(8) . . ?
O1 Sm1 Cl1 84.03(9) . . ?
N2 Sm1 B1 31.69(13) . . ?
N1 Sm1 B1 31.73(13) . . ?
O1 Sm1 B1 119.14(14) . . ?
Cl1 Sm1 B1 103.29(9) . . ?
N2 Sm1 Cl2 98.90(8) . . ?
N1 Sm1 Cl2 99.38(8) . . ?
O1 Sm1 Cl2 81.41(8) . . ?
Cl1 Sm1 Cl2 154.08(4) . . ?
B1 Sm1 Cl2 102.52(9) . . ?
N2 Sm1 Cl2 97.47(9) . 3_757 ?
N1 Sm1 Cl2 160.07(8) . 3_757 ?
O1 Sm1 Cl2 111.19(9) . 3_757 ?
Cl1 Sm1 Cl2 88.21(4) . 3_757 ?
B1 Sm1 Cl2 129.13(10) . 3_757 ?
Cl2 Sm1 Cl2 77.32(4) . 3_757 ?
Sm1 Cl2 Sm1 102.68(4) . 3_757 ?
C7 N1 B1 130.0(4) . . ?
C7 N1 Sm1 136.6(3) . . ?
B1 N1 Sm1 91.2(2) . . ?
N2 B1 N1 113.3(4) . . ?
N2 B1 C1 122.8(4) . . ?
N1 B1 C1 123.9(4) . . ?
N2 B1 Sm1 56.5(2) . . ?
N1 B1 Sm1 57.0(2) . . ?
C1 B1 Sm1 173.4(3) . . ?
C19 N2 B1 127.0(3) . . ?
C19 N2 Sm1 140.0(3) . . ?
B1 N2 Sm1 91.8(2) . . ?
C2 C1 C6 116.0(4) . . ?
C2 C1 B1 122.5(4) . . ?
C6 C1 B1 121.5(4) . . ?
C3 C2 C1 121.8(5) . . ?
C4 C3 C2 120.6(5) . . ?
C5 C4 C3 119.3(5) . . ?
C4 C5 C6 120.3(5) . . ?
C5 C6 C1 121.9(5) . . ?
N1 C7 C12 122.0(4) . . ?
N1 C7 C8 118.5(4) . . ?
C12 C7 C8 119.4(4) . . ?
C9 C8 C7 118.8(5) . . ?
C9 C8 C13 120.8(5) . . ?
C7 C8 C13 120.4(4) . . ?
C10 C9 C8 121.5(6) . . ?
C11 C10 C9 119.4(5) . . ?
C10 C11 C12 122.1(5) . . ?
C11 C12 C7 118.8(5) . . ?
C11 C12 C16 119.3(5) . . ?
C7 C12 C16 121.8(4) . . ?
C15 C13 C14 112.1(6) . . ?
C15 C13 C8 111.7(5) . . ?
C14 C13 C8 114.1(5) . . ?
C12 C16 C18 111.5(5) . . ?
C12 C16 C17 111.7(5) . . ?
C18 C16 C17 109.7(4) . . ?
N2 C19 C20 121.6(4) . . ?
N2 C19 C24 119.8(4) . . ?
C20 C19 C24 118.5(4) . . ?
C21 C20 C19 119.3(4) . . ?
C21 C20 C25 118.6(4) . . ?
C19 C20 C25 122.1(4) . . ?
C22 C21 C20 122.5(5) . . ?
C21 C22 C23 118.2(4) . . ?
C22 C23 C24 122.4(5) . . ?
C23 C24 C19 119.0(4) . . ?
C23 C24 C28 120.5(4) . . ?
C19 C24 C28 120.5(4) . . ?
C20 C25 C26 111.8(5) . . ?
C20 C25 C27 112.1(4) . . ?
C26 C25 C27 110.2(4) . . ?
C29 C28 C30 111.5(5) . . ?
C29 C28 C24 111.5(5) . . ?
C30 C28 C24 114.8(5) . . ?
C31 O1 C34 108.1(4) . . ?
C31 O1 Sm1 129.6(3) . . ?
C34 O1 Sm1 122.2(3) . . ?
O1 C31 C32 106.9(5) . . ?
C33 C32 C31 104.9(5) . . ?
C34 C33 C32 111.4(6) . . ?
C33 C34 O1 108.5(6) . . ?
O5 Li1 O4 111.9(5) . . ?
O5 Li1 O3 107.6(5) . . ?
O4 Li1 O3 113.1(5) . . ?
O5 Li1 O2 106.9(5) . . ?
O4 Li1 O2 107.4(5) . . ?
O3 Li1 O2 109.7(5) . . ?
C38 O2 C35 109.3(4) . . ?
C38 O2 Li1 124.5(4) . . ?
C35 O2 Li1 122.8(5) . . ?
O2 C35 C36 105.2(5) . . ?
C35 C36 C37 102.9(5) . . ?
C38 C37 C36 102.4(5) . . ?
O2 C38 C37 106.5(5) . . ?
C42 O3 C39 108.3(5) . . ?
C42 O3 Li1 129.4(5) . . ?
C39 O3 Li1 120.4(4) . . ?
O3 C39 C40 107.4(5) . . ?
C41 C40 C39 103.1(7) . . ?
C42 C41 C40 105.0(7) . . ?
O3 C42 C41 105.9(7) . . ?
C46 O4 C43 108.0(5) . . ?
C46 O4 Li1 130.7(5) . . ?
C43 O4 Li1 121.3(5) . . ?
O4 C43 C44 105.7(6) . . ?
C45 C44 C43 106.5(8) . . ?
C44 C45 C46 105.8(9) . . ?
O4 C46 C45 105.6(8) . . ?
C47 O5 C50 108.9(4) . . ?
C47 O5 Li1 123.8(4) . . ?
C50 O5 Li1 125.7(5) . . ?
O5 C47 C48 105.7(5) . . ?
C49 C48 C47 107.8(6) . . ?
C48 C49 C50 110.5(6) . . ?
O5 C50 C49 106.0(5) . . ?
C54 O6 C51 103.1(9) . . ?
O6 C51 C52 106.8(9) . . ?
C53 C52 C51 102.3(9) . . ?
C52 C53 C54 105.6(9) . . ?
O6 C54 C53 110.5(9) . . ?
C55 O7 C58 105.7(7) . . ?
O7 C55 C56 103.7(8) . . ?
C57 C56 C55 103.2(9) . . ?
C58 C57 C56 108.6(11) . . ?
C57 C58 O7 111.0(10) . . ?

loop_
_geom_bond_atom_site_label_1
_geom_bond_atom_site_label_2
_geom_bond_distance
_geom_bond_site_symmetry_2
_geom_bond_publ_flag
Sm1 N2 2.283(3) . ?
Sm1 N1 2.297(3) . ?
Sm1 O1 2.502(3) . ?
Sm1 Cl1 2.6646(15) . ?
Sm1 B1 2.737(5) . ?
Sm1 Cl2 2.7794(13) . ?
Sm1 Cl2 2.8257(12) 3_757 ?
Cl2 Sm1 2.8257(12) 3_757 ?
N1 C7 1.396(5) . ?
N1 B1 1.440(6) . ?
B1 N2 1.439(6) . ?
B1 C1 1.597(6) . ?
N2 C19 1.393(5) . ?
C1 C2 1.396(6) . ?
C1 C6 1.403(6) . ?
C2 C3 1.389(7) . ?
C3 C4 1.374(8) . ?
C4 C5 1.371(8) . ?
C5 C6 1.391(6) . ?
C7 C12 1.417(6) . ?
C7 C8 1.426(6) . ?
C8 C9 1.389(7) . ?
C8 C13 1.514(7) . ?
C9 C10 1.385(9) . ?
C10 C11 1.375(9) . ?
C11 C12 1.384(7) . ?
C12 C16 1.521(7) . ?
C13 C15 1.477(9) . ?
C13 C14 1.504(8) . ?
C16 C18 1.529(7) . ?
C16 C17 1.540(8) . ?
C19 C20 1.411(6) . ?
C19 C24 1.413(6) . ?
C20 C21 1.394(6) . ?
C20 C25 1.512(6) . ?
C21 C22 1.369(7) . ?
C22 C23 1.372(7) . ?
C23 C24 1.399(7) . ?
C24 C28 1.528(7) . ?
C25 C26 1.514(8) . ?
C25 C27 1.537(8) . ?
C28 C29 1.506(9) . ?
C28 C30 1.509(8) . ?
O1 C31 1.424(6) . ?
O1 C34 1.452(6) . ?
C31 C32 1.491(8) . ?
C32 C33 1.444(10) . ?
C33 C34 1.351(9) . ?
Li1 O5 1.915(11) . ?
Li1 O4 1.927(11) . ?
Li1 O3 1.928(11) . ?
Li1 O2 1.934(10) . ?
O2 C38 1.438(7) . ?
O2 C35 1.448(6) . ?
C35 C36 1.491(9) . ?
C36 C37 1.515(9) . ?
C37 C38 1.490(8) . ?
O3 C42 1.420(8) . ?
O3 C39 1.442(7) . ?
C39 C40 1.481(9) . ?
C40 C41 1.471(12) . ?
C41 C42 1.469(12) . ?
O4 C46 1.403(9) . ?
O4 C43 1.424(7) . ?
C43 C44 1.494(10) . ?
C44 C45 1.402(14) . ?
C45 C46 1.463(15) . ?
O5 C47 1.431(6) . ?
O5 C50 1.433(7) . ?
C47 C48 1.486(9) . ?
C48 C49 1.370(9) . ?
C49 C50 1.442(9) . ?
O6 C54 1.358(11) . ?
O6 C51 1.391(11) . ?
C51 C52 1.525(15) . ?
C52 C53 1.418(13) . ?
C53 C54 1.469(13) . ?
O7 C55 1.382(9) . ?
O7 C58 1.425(10) . ?
C55 C56 1.526(15) . ?
C56 C57 1.432(15) . ?
C57 C58 1.319(12) . ?
